data_9000814
loop_
_publ_author_name
'Miura Y'
'Kato T'
'Rucklidge J C'
'Matsueda H'

_publ_section_title
;
 Natroapophyllite, a new orthorhombic sodium analog of apophyllite
 II. Crystal structure
;
_journal_name_full 'American Mineralogist'
_journal_page_first 410
_journal_page_last 423
_journal_volume 66
_journal_year 1981
_chemical_formula_sum 'Ca4 F H16 Na O28 Si8'
_chemical_name_mineral Natroapophyllite
_space_group_IT_number 58
_symmetry_space_group_name_Hall '-P 2 2n'
_symmetry_space_group_name_H-M 'P n n m'
_cell_angle_alpha 90
_cell_angle_beta 90
_cell_angle_gamma 90
_cell_length_a 8.875
_cell_length_b 8.881
_cell_length_c 15.79
_cell_formula_units_Z 2
_cell_volume 1244.550
_cod_original_formula_sum 'Si8 Ca4 Na F O28 H16'
_cod_database_code 9000814

loop_
_symmetry_equiv_pos_as_xyz
x,y,z
1/2+x,1/2-y,1/2+z
1/2-x,1/2+y,1/2-z
1/2-x,1/2+y,1/2+z
1/2+x,1/2-y,1/2-z
x,y,-z
-x,-y,z
-x,-y,-z

loop_
_atom_site_label
_atom_site_fract_x
_atom_site_fract_y
_atom_site_fract_z
_atom_site_U_iso_or_equiv
Si1 0.22890 0.08330 0.18900 0.01418
Si2 0.41610 0.27080 0.31080 0.01431
Ca1 0.11430 0.24650 0.00000 0.01520
Ca2 0.75370 0.11480 0.00000 0.01583
Na 0.00000 0.00000 0.50000 0.03597
F 0.00000 0.00000 0.00000 0.02368
O1 0.36710 0.13220 0.25130 0.01722
O2 0.08820 0.19020 0.21620 0.02064
O21 0.30990 0.41230 0.28390 0.02014
O3 0.26960 0.09870 0.09210 0.02216
O31 0.40160 0.23050 0.40790 0.02102
O4 0.22860 0.45050 0.08870 0.03103
O41 0.55020 0.22530 0.08900 0.03420
H1 0.47000 0.17000 0.05000 0.02026
H11 0.17000 0.54000 0.08000 0.01773
H2 0.16000 0.43000 0.14000 0.01013
H21 0.56000 0.31000 0.14000 0.04053

loop_
_cod_related_entry_id
_cod_related_entry_database
_cod_related_entry_code
1 AMCSD 0000830
2 AMCSD 0000829

loop_
_[local]_alternative_name_id
_[local]_alternative_name_type
_[local]_alternative_name_source
_[local]_alternative_name_source_id
_[local]_alternative_name_value
1 mineral AMCSD 0000830 "Fluorapophyllite-(Na)"
2 mineral AMCSD 0000829 "Natroapophyllite"

_database_code_amcsd 0000830
